data_1511736
loop_
_publ_author_name
'Hladyshevskii, E.I.'
'Fedorov, T.F.'
'Gladyshevskii, E.I.'
'Skolozdra, R.V.'
'Kuz'ma, Yu.B.'

_publ_section_title
;
 Isothermal section of the molybdenum-iron-boron system
;
_journal_name_full 'Poroshkovaya Metallurgiya'
_journal_page_first 305
_journal_page_last 309
_journal_volume 5
_journal_year 1966
_chemical_formula_sum 'B4 Fe2 Mo'
_chemical_name_systematic 'Fe2 Mo B4'
_space_group_IT_number 71
_symmetry_space_group_name_Hall '-I 2 2'
_symmetry_space_group_name_H-M 'I m m m'
_cell_angle_alpha 90
_cell_angle_beta 90
_cell_angle_gamma 90
_cell_formula_units_Z 2
_cell_length_a 3.128
_cell_length_b 12.7
_cell_length_c 2.984
_cell_volume 118.541
_citation_journal_id_ASTM PMANAI
_cod_data_source_file boron4-x_68.cif
_cod_data_source_block B4Fe2Mo1
_cod_original_cell_volume 118.5412
_cod_original_formula_sum 'B4 Fe2 Mo1'
_cod_database_code 1511736

loop_
_symmetry_equiv_pos_as_xyz
x,y,z
-x,-y,z
x,-y,-z
-x,y,-z
-x,-y,-z
x,y,-z
-x,y,z
x,-y,z
x+1/2,y+1/2,z+1/2
-x+1/2,-y+1/2,z+1/2
x+1/2,-y+1/2,-z+1/2
-x+1/2,y+1/2,-z+1/2
-x+1/2,-y+1/2,-z+1/2
x+1/2,y+1/2,-z+1/2
-x+1/2,y+1/2,z+1/2
x+1/2,-y+1/2,z+1/2

loop_
_atom_site_label
_atom_site_type_symbol
_atom_site_fract_x
_atom_site_fract_y
_atom_site_fract_z
_atom_site_occupancy
_atom_site_U_iso_or_equiv
B2 B 0 0.444 0.5 1 0.0
B1 B 0 0.375 0 1 0.0
Fe1 Fe 0 0.18 0 1 0.0
Mo1 Mo 0.5 0.5 0 1 0.0
